data_4317218
loop_
_publ_author_name
'Jeremy M. Smith'
'Jeffrey R. Long'

_publ_section_title
;
 First-Row Transition Metal Complexes of the Strongly Donating
 Pentadentate Ligand PY4Im
;
_journal_name_full 'Inorganic Chemistry'
_journal_page_first 11223
_journal_page_last 11230
_journal_paper_doi 10.1021/ic1018407
_journal_volume 49
_journal_year 2010
_chemical_formula_sum 'C26 H21 F3 Mn0 N6 O3 S'
_chemical_formula_weight 554.55
_space_group_IT_number 2
_symmetry_cell_setting triclinic
_symmetry_space_group_name_Hall '-P 1'
_symmetry_space_group_name_H-M 'P -1'
_atom_sites_solution_hydrogens geom
_atom_sites_solution_primary direct
_atom_sites_solution_secondary difmap
_audit_creation_method SHELXL-97
_audit_update_record
;
2010-08-06 # Formatted by publCIF
;
_cell_angle_alpha 88.190(2)
_cell_angle_beta 88.327(2)
_cell_angle_gamma 69.325(2)
_cell_formula_units_Z 2
_cell_length_a 8.9991(5)
_cell_length_b 10.1653(5)
_cell_length_c 14.7052(7)
_cell_measurement_temperature 293(2)
_cell_volume 1257.71(11)
_computing_structure_refinement 'SHELXL-97 (Sheldrick, 2008)'
_diffrn_ambient_temperature 293(2)
_diffrn_measured_fraction_theta_full 0.959
_diffrn_measured_fraction_theta_max 0.959
_diffrn_radiation_monochromator graphite
_diffrn_radiation_source 'fine-focus sealed tube'
_diffrn_radiation_type CuK\a
_diffrn_radiation_wavelength 1.54178
_diffrn_reflns_av_R_equivalents 0.0179
_diffrn_reflns_av_sigmaI/netI 0.0172
_diffrn_reflns_limit_h_max 10
_diffrn_reflns_limit_h_min -10
_diffrn_reflns_limit_k_max 12
_diffrn_reflns_limit_k_min -11
_diffrn_reflns_limit_l_max 17
_diffrn_reflns_limit_l_min -16
_diffrn_reflns_number 14307
_diffrn_reflns_theta_full 67.99
_diffrn_reflns_theta_max 67.99
_diffrn_reflns_theta_min 3.01
_exptl_absorpt_coefficient_mu 1.712
_exptl_absorpt_correction_T_max 0.7530
_exptl_absorpt_correction_T_min 0.6893
_exptl_absorpt_correction_type multi-scan
_exptl_absorpt_process_details SADABS
_exptl_crystal_colour Colourless
_exptl_crystal_density_diffrn 1.464
_exptl_crystal_density_method 'not measured'
_exptl_crystal_description Block
_exptl_crystal_F_000 572
_exptl_crystal_size_max 0.15
_exptl_crystal_size_mid 0.09
_exptl_crystal_size_min 0.03
_refine_diff_density_max 0.285
_refine_diff_density_min -0.253
_refine_diff_density_rms 0.046
_refine_ls_extinction_method none
_refine_ls_goodness_of_fit_ref 1.052
_refine_ls_hydrogen_treatment constr
_refine_ls_matrix_type full
_refine_ls_number_parameters 352
_refine_ls_number_reflns 4394
_refine_ls_number_restraints 0
_refine_ls_restrained_S_all 1.052
_refine_ls_R_factor_all 0.0373
_refine_ls_R_factor_gt 0.0344
_refine_ls_shift/su_max 0.004
_refine_ls_shift/su_mean 0.001
_refine_ls_structure_factor_coef Fsqd
_refine_ls_weighting_details 'calc w=1/[\s^2^(Fo^2^)+(0.0545P)^2^+0.4856P] where P=(Fo^2^+2Fc^2^)/3'
_refine_ls_weighting_scheme calc
_refine_ls_wR_factor_gt 0.0924
_refine_ls_wR_factor_ref 0.0953
_reflns_number_gt 4030
_reflns_number_total 4394
_reflns_threshold_expression >2\s(I)
_cod_data_source_file ic1018407_si_002_1.cif
_cod_data_source_block jms4a
_cod_database_code 4317218

loop_
_symmetry_equiv_pos_as_xyz
'x, y, z'
'-x, -y, -z'

loop_
_atom_site_label
_atom_site_type_symbol
_atom_site_fract_x
_atom_site_fract_y
_atom_site_fract_z
_atom_site_U_iso_or_equiv
_atom_site_adp_type
_atom_site_occupancy
_atom_site_symmetry_multiplicity
_atom_site_calc_flag
_atom_site_refinement_flags
_atom_site_disorder_assembly
_atom_site_disorder_group
S1 S 0.77047(4) 0.82564(4) 0.28012(3) 0.02640(12) Uani 1 1 d . . .
O1 O 0.61842(14) 0.80844(13) 0.28037(9) 0.0386(3) Uani 1 1 d . . .
O2 O 0.90240(14) 0.70043(12) 0.25851(9) 0.0372(3) Uani 1 1 d . . .
F3 F 0.80975(14) 0.73592(12) 0.44916(7) 0.0478(3) Uani 1 1 d . . .
F2 F 0.67851(15) 0.95697(13) 0.43337(8) 0.0541(3) Uani 1 1 d . . .
F1 F 0.93184(14) 0.87725(13) 0.41043(8) 0.0521(3) Uani 1 1 d . . .
N21 N 0.65984(14) 0.30564(13) 0.14865(8) 0.0236(3) Uani 1 1 d . . .
N11 N 0.75874(14) 0.38595(13) 0.25578(8) 0.0230(3) Uani 1 1 d . . .
N13 N 1.03618(16) 0.16546(15) 0.34640(9) 0.0327(3) Uani 1 1 d . . .
N14 N 0.34744(16) 0.38295(14) 0.08137(10) 0.0323(3) Uani 1 1 d . . .
N15 N 0.84385(16) 0.18065(15) -0.00223(9) 0.0321(3) Uani 1 1 d . . .
C12 C 0.75004(17) 0.36962(15) 0.42473(10) 0.0247(3) Uani 1 1 d . . .
C15 C 0.68825(18) 0.20032(15) -0.00113(10) 0.0244(3) Uani 1 1 d . . .
N12 N 0.64074(16) 0.31140(15) 0.41403(9) 0.0325(3) Uani 1 1 d . . .
C13 C 1.01053(18) 0.30234(17) 0.33723(10) 0.0261(3) Uani 1 1 d . . .
C1 C 0.83726(17) 0.39826(16) 0.33999(10) 0.0240(3) Uani 1 1 d . . .
H1 H 0.8345 0.4953 0.3426 0.029 Uiso 1 1 calc R . .
C2 C 0.61349(17) 0.20791(15) 0.09418(10) 0.0240(3) Uani 1 1 d . . .
H2 H 0.6584 0.1143 0.1229 0.029 Uiso 1 1 calc R . .
C21 C 0.69591(19) 0.49508(16) 0.19354(11) 0.0286(3) Uani 1 1 d . . .
H21 H 0.6957 0.5863 0.1974 0.034 Uiso 1 1 calc R . .
C11 C 0.73577(17) 0.27237(15) 0.22698(10) 0.0231(3) Uani 1 1 d . . .
H11 H 0.7673 0.1848 0.2564 0.028 Uiso 1 1 calc R . .
C24 C 0.3686(2) 0.14274(18) 0.10250(11) 0.0315(4) Uani 1 1 d . . .
H24 H 0.4330 0.0494 0.1123 0.038 Uiso 1 1 calc R . .
C25 C 0.60362(18) 0.20811(16) -0.07911(11) 0.0275(3) Uani 1 1 d . . .
H25 H 0.4955 0.2231 -0.0757 0.033 Uiso 1 1 calc R . .
C42 C 0.59913(19) 0.31637(18) 0.57592(11) 0.0332(4) Uani 1 1 d . . .
H42 H 0.5451 0.2971 0.6265 0.040 Uiso 1 1 calc R . .
O3 O 0.77372(15) 0.95291(12) 0.23620(8) 0.0365(3) Uani 1 1 d . . .
C45 C 0.8423(2) 0.17225(19) -0.16508(11) 0.0340(4) Uani 1 1 d . . .
H45 H 0.8984 0.1620 -0.2201 0.041 Uiso 1 1 calc R . .
C14 C 0.43381(18) 0.24690(16) 0.09376(10) 0.0251(3) Uani 1 1 d . . .
C22 C 0.7896(2) 0.40415(18) 0.50828(11) 0.0333(4) Uani 1 1 d . . .
H22 H 0.8664 0.4452 0.5128 0.040 Uiso 1 1 calc R . .
C31 C 0.6352(2) 0.44399(16) 0.12641(11) 0.0304(3) Uani 1 1 d . . .
H31 H 0.5858 0.4930 0.0746 0.036 Uiso 1 1 calc R . .
C3 C 0.7995(2) 0.85111(18) 0.39958(12) 0.0349(4) Uani 1 1 d . . .
C23 C 1.12969(19) 0.35816(19) 0.32546(11) 0.0306(3) Uani 1 1 d . . .
H23 H 1.1057 0.4546 0.3183 0.037 Uiso 1 1 calc R . .
C030 C 1.1877(2) 0.07874(19) 0.34535(12) 0.0392(4) Uani 1 1 d . . .
H030 H 1.2087 -0.0174 0.3518 0.047 Uiso 1 1 calc R . .
C32 C 0.7126(2) 0.37641(19) 0.58526(12) 0.0371(4) Uani 1 1 d . . .
H32 H 0.7373 0.3981 0.6425 0.044 Uiso 1 1 calc R . .
C44 C 0.1140(2) 0.3198(2) 0.08530(12) 0.0359(4) Uani 1 1 d . . .
H44 H 0.0041 0.3482 0.0821 0.043 Uiso 1 1 calc R . .
C34 C 0.2057(2) 0.1800(2) 0.09646(12) 0.0357(4) Uani 1 1 d . . .
H34 H 0.1590 0.1116 0.0999 0.043 Uiso 1 1 calc R . .
C52 C 0.5677(2) 0.28558(19) 0.48996(12) 0.0356(4) Uani 1 1 d . . .
H52 H 0.4913 0.2444 0.4839 0.043 Uiso 1 1 calc R . .
C54 C 0.1893(2) 0.41707(19) 0.07895(13) 0.0365(4) Uani 1 1 d . . .
H54 H 0.1267 0.5116 0.0726 0.044 Uiso 1 1 calc R . .
C35 C 0.6828(2) 0.19321(18) -0.16274(11) 0.0322(4) Uani 1 1 d . . .
H35 H 0.6288 0.1973 -0.2163 0.039 Uiso 1 1 calc R . .
C55 C 0.9173(2) 0.16677(19) -0.08353(12) 0.0352(4) Uani 1 1 d . . .
H55 H 1.0253 0.1526 -0.0854 0.042 Uiso 1 1 calc R . .
C33 C 1.2854(2) 0.2664(2) 0.32457(11) 0.0391(4) Uani 1 1 d . . .
H33 H 1.3686 0.3000 0.3170 0.047 Uiso 1 1 calc R . .
C43 C 1.3151(2) 0.1247(2) 0.33509(12) 0.0424(5) Uani 1 1 d . . .
H43 H 1.4188 0.0608 0.3353 0.051 Uiso 1 1 calc R . .

loop_
_atom_site_aniso_label
_atom_site_aniso_U_11
_atom_site_aniso_U_22
_atom_site_aniso_U_33
_atom_site_aniso_U_23
_atom_site_aniso_U_13
_atom_site_aniso_U_12
S1 0.0268(2) 0.0253(2) 0.0283(2) 0.00035(14) -0.00104(14) -0.01076(15)
O1 0.0316(6) 0.0439(7) 0.0442(7) -0.0067(5) -0.0026(5) -0.0175(5)
O2 0.0351(6) 0.0283(6) 0.0472(7) -0.0016(5) 0.0087(5) -0.0106(5)
F3 0.0542(7) 0.0518(7) 0.0365(6) 0.0161(5) -0.0044(5) -0.0188(5)
F2 0.0611(7) 0.0517(7) 0.0358(6) -0.0128(5) -0.0044(5) -0.0017(6)
F1 0.0530(7) 0.0591(7) 0.0537(7) 0.0099(5) -0.0257(5) -0.0304(6)
N21 0.0248(6) 0.0250(6) 0.0228(6) 0.0010(5) -0.0050(5) -0.0109(5)
N11 0.0232(6) 0.0254(6) 0.0213(6) -0.0004(5) -0.0035(5) -0.0093(5)
N13 0.0334(7) 0.0338(8) 0.0291(7) -0.0045(6) -0.0037(6) -0.0090(6)
N14 0.0280(7) 0.0329(7) 0.0365(8) 0.0054(6) -0.0053(6) -0.0116(6)
N15 0.0282(7) 0.0415(8) 0.0300(7) -0.0013(6) -0.0036(5) -0.0161(6)
C12 0.0224(7) 0.0240(7) 0.0256(8) 0.0001(6) -0.0023(6) -0.0054(6)
C15 0.0272(7) 0.0219(7) 0.0261(8) -0.0004(6) -0.0031(6) -0.0107(6)
N12 0.0309(7) 0.0425(8) 0.0281(7) -0.0033(6) 0.0000(5) -0.0179(6)
C13 0.0262(8) 0.0343(8) 0.0179(7) -0.0029(6) -0.0039(6) -0.0103(6)
C1 0.0260(7) 0.0259(7) 0.0229(8) -0.0027(6) -0.0045(6) -0.0120(6)
C2 0.0274(8) 0.0233(7) 0.0237(8) 0.0007(6) -0.0057(6) -0.0118(6)
C21 0.0329(8) 0.0236(7) 0.0312(9) 0.0025(6) -0.0064(6) -0.0120(6)
C11 0.0228(7) 0.0244(7) 0.0226(7) 0.0012(5) -0.0018(6) -0.0091(6)
C24 0.0346(8) 0.0335(8) 0.0302(9) -0.0003(6) -0.0030(7) -0.0166(7)
C25 0.0247(7) 0.0300(8) 0.0294(8) -0.0008(6) -0.0037(6) -0.0115(6)
C42 0.0298(8) 0.0373(9) 0.0287(9) 0.0035(7) 0.0035(6) -0.0079(7)
O3 0.0472(7) 0.0298(6) 0.0336(6) 0.0050(5) -0.0060(5) -0.0149(5)
C45 0.0350(9) 0.0451(10) 0.0265(9) -0.0033(7) 0.0027(7) -0.0199(7)
C14 0.0278(8) 0.0317(8) 0.0182(7) 0.0004(6) -0.0032(6) -0.0133(6)
C22 0.0361(9) 0.0400(9) 0.0286(9) -0.0004(7) -0.0044(7) -0.0189(7)
C31 0.0368(9) 0.0257(8) 0.0305(9) 0.0057(6) -0.0121(7) -0.0131(7)
C3 0.0343(9) 0.0336(9) 0.0352(9) 0.0040(7) -0.0067(7) -0.0098(7)
C23 0.0291(8) 0.0420(9) 0.0231(8) -0.0024(6) -0.0032(6) -0.0150(7)
C030 0.0425(10) 0.0368(9) 0.0301(9) -0.0061(7) -0.0053(7) -0.0031(8)
C32 0.0459(10) 0.0435(10) 0.0236(8) -0.0020(7) -0.0036(7) -0.0176(8)
C44 0.0263(8) 0.0519(11) 0.0315(9) 0.0031(7) -0.0047(6) -0.0164(7)
C34 0.0364(9) 0.0464(10) 0.0329(9) -0.0001(7) -0.0028(7) -0.0253(8)
C52 0.0311(8) 0.0463(10) 0.0348(10) -0.0006(7) 0.0007(7) -0.0205(7)
C54 0.0281(8) 0.0373(9) 0.0416(10) 0.0053(7) -0.0058(7) -0.0088(7)
C35 0.0349(9) 0.0397(9) 0.0245(8) -0.0003(6) -0.0053(6) -0.0158(7)
C55 0.0277(8) 0.0492(10) 0.0332(9) -0.0035(7) 0.0002(7) -0.0189(7)
C33 0.0278(8) 0.0664(13) 0.0258(9) -0.0061(8) -0.0027(7) -0.0192(8)
C43 0.0271(8) 0.0601(12) 0.0278(9) -0.0094(8) -0.0048(7) 0.0010(8)

loop_
_atom_type_symbol
_atom_type_description
_atom_type_scat_dispersion_real
_atom_type_scat_dispersion_imag
_atom_type_scat_source
C C 0.0181 0.0091 'International Tables Vol C Tables 4.2.6.8 and 6.1.1.4'
H H 0.0000 0.0000 'International Tables Vol C Tables 4.2.6.8 and 6.1.1.4'
N N 0.0311 0.0180 'International Tables Vol C Tables 4.2.6.8 and 6.1.1.4'
O O 0.0492 0.0322 'International Tables Vol C Tables 4.2.6.8 and 6.1.1.4'
F F 0.0727 0.0534 'International Tables Vol C Tables 4.2.6.8 and 6.1.1.4'
S S 0.3331 0.5567 'International Tables Vol C Tables 4.2.6.8 and 6.1.1.4'
Mn Mn -0.5299 2.8052 'International Tables Vol C Tables 4.2.6.8 and 6.1.1.4'

loop_
_geom_angle_atom_site_label_1
_geom_angle_atom_site_label_2
_geom_angle_atom_site_label_3
_geom_angle
_geom_angle_site_symmetry_1
_geom_angle_site_symmetry_3
_geom_angle_publ_flag
O3 S1 O2 115.44(7) . . ?
O3 S1 O1 114.76(8) . . ?
O2 S1 O1 114.16(7) . . ?
O3 S1 C3 103.40(7) . . ?
O2 S1 C3 103.27(8) . . ?
O1 S1 C3 103.59(8) . . ?
C11 N21 C31 109.10(12) . . ?
C11 N21 C2 124.91(12) . . ?
C31 N21 C2 125.97(12) . . ?
C11 N11 C21 108.96(13) . . ?
C11 N11 C1 126.95(12) . . ?
C21 N11 C1 124.09(12) . . ?
C13 N13 C030 116.71(15) . . ?
C14 N14 C54 116.77(14) . . ?
C55 N15 C15 117.05(14) . . ?
N12 C12 C22 123.40(15) . . ?
N12 C12 C1 118.17(13) . . ?
C22 C12 C1 118.43(14) . . ?
N15 C15 C25 123.05(14) . . ?
N15 C15 C2 114.33(13) . . ?
C25 C15 C2 122.58(13) . . ?
C12 N12 C52 116.78(14) . . ?
N13 C13 C23 124.12(15) . . ?
N13 C13 C1 115.46(14) . . ?
C23 C13 C1 120.42(14) . . ?
N11 C1 C13 110.18(12) . . ?
N11 C1 C12 111.78(12) . . ?
C13 C1 C12 111.76(12) . . ?
N21 C2 C14 111.53(12) . . ?
N21 C2 C15 109.24(12) . . ?
C14 C2 C15 113.35(12) . . ?
C31 C21 N11 106.81(13) . . ?
N11 C11 N21 108.01(13) . . ?
C14 C24 C34 118.72(16) . . ?
C15 C25 C35 118.77(14) . . ?
C52 C42 C32 118.22(15) . . ?
C35 C45 C55 118.34(15) . . ?
N14 C14 C24 123.42(15) . . ?
N14 C14 C2 116.70(13) . . ?
C24 C14 C2 119.83(14) . . ?
C12 C22 C32 118.60(16) . . ?
C21 C31 N21 107.11(13) . . ?
F1 C3 F2 108.54(15) . . ?
F1 C3 F3 107.86(13) . . ?
F2 C3 F3 107.34(15) . . ?
F1 C3 S1 111.17(12) . . ?
F2 C3 S1 111.28(12) . . ?
F3 C3 S1 110.52(12) . . ?
C33 C23 C13 118.08(17) . . ?
N13 C030 C43 123.40(18) . . ?
C42 C32 C22 119.07(16) . . ?
C34 C44 C54 118.38(16) . . ?
C44 C34 C24 118.88(16) . . ?
N12 C52 C42 123.93(16) . . ?
N14 C54 C44 123.78(17) . . ?
C45 C35 C25 118.94(15) . . ?
N15 C55 C45 123.86(15) . . ?
C43 C33 C23 118.94(17) . . ?
C33 C43 C030 118.74(16) . . ?

loop_
_geom_bond_atom_site_label_1
_geom_bond_atom_site_label_2
_geom_bond_distance
_geom_bond_site_symmetry_2
_geom_bond_publ_flag
S1 O3 1.4369(12) . ?
S1 O2 1.4377(12) . ?
S1 O1 1.4393(12) . ?
S1 C3 1.8233(18) . ?
F3 C3 1.336(2) . ?
F2 C3 1.328(2) . ?
F1 C3 1.324(2) . ?
N21 C11 1.329(2) . ?
N21 C31 1.374(2) . ?
N21 C2 1.4714(19) . ?
N11 C11 1.327(2) . ?
N11 C21 1.3824(19) . ?
N11 C1 1.4737(19) . ?
N13 C13 1.331(2) . ?
N13 C030 1.337(2) . ?
N14 C14 1.335(2) . ?
N14 C54 1.342(2) . ?
N15 C55 1.336(2) . ?
N15 C15 1.342(2) . ?
C12 N12 1.330(2) . ?
C12 C22 1.379(2) . ?
C12 C1 1.528(2) . ?
C15 C25 1.380(2) . ?
C15 C2 1.529(2) . ?
N12 C52 1.345(2) . ?
C13 C23 1.384(2) . ?
C13 C1 1.520(2) . ?
C2 C14 1.523(2) . ?
C21 C31 1.344(2) . ?
C24 C14 1.381(2) . ?
C24 C34 1.383(2) . ?
C25 C35 1.388(2) . ?
C42 C52 1.373(3) . ?
C42 C32 1.374(3) . ?
C45 C35 1.374(2) . ?
C45 C55 1.383(2) . ?
C22 C32 1.383(2) . ?
C23 C33 1.382(2) . ?
C030 C43 1.385(3) . ?
C44 C34 1.376(3) . ?
C44 C54 1.381(3) . ?
C33 C43 1.374(3) . ?

loop_
_cod_related_entry_id
_cod_related_entry_database
_cod_related_entry_code
1 ChemSpider 30661037
